data_7060481
loop_
_publ_author_name
'Lamprecht, Zandria'
'Malan, Frederick P.'
'Lotz, Simon'
'Bezuidenhout, Daniela I.'

_publ_section_title
;
 Synthesis and structure of thienyl Fischer carbene complexes of PtII for
 application in alkyne hydrosilylation
;
_journal_issue 14
_journal_name_full 'New Journal of Chemistry'
_journal_page_first 6220
_journal_page_last 6230
_journal_paper_doi 10.1039/D1NJ00791B
_journal_volume 45
_journal_year 2021
_chemical_formula_sum 'C18 H16 Cl2 O2 Pt S4'
_chemical_formula_weight 658.54
_space_group_crystal_system triclinic
_space_group_IT_number 2
_space_group_name_Hall '-P 1'
_space_group_name_H-M_alt 'P -1'
_atom_sites_solution_hydrogens geom
_audit_creation_method SHELXL-2018/3
_audit_update_record
;
2021-02-04 deposited with the CCDC.	2021-03-16 downloaded from the CCDC.
;
_cell_angle_alpha 82.207(4)
_cell_angle_beta 75.761(4)
_cell_angle_gamma 79.045(4)
_cell_formula_units_Z 2
_cell_length_a 8.7795(10)
_cell_length_b 10.6638(11)
_cell_length_c 11.6995(13)
_cell_measurement_reflns_used 7623
_cell_measurement_temperature 150(2)
_cell_measurement_theta_max 26.31
_cell_measurement_theta_min 2.43
_cell_volume 1037.8(2)
_computing_structure_refinement 'SHELXL-2018/3 (Sheldrick, 2018)'
_computing_structure_solution 'SHELXT 2014/5 (Sheldrick, 2014)'
_diffrn_ambient_temperature 150(2)
_diffrn_measured_fraction_theta_full 0.997
_diffrn_measured_fraction_theta_max 0.997
_diffrn_measurement_device_type 'Bruker APEX-II CCD'
_diffrn_measurement_method '\f and \w scans'
_diffrn_radiation_type MoK\a
_diffrn_radiation_wavelength 0.71073
_diffrn_reflns_av_R_equivalents 0.0800
_diffrn_reflns_av_unetI/netI 0.0807
_diffrn_reflns_Laue_measured_fraction_full 0.997
_diffrn_reflns_Laue_measured_fraction_max 0.997
_diffrn_reflns_limit_h_max 10
_diffrn_reflns_limit_h_min -10
_diffrn_reflns_limit_k_max 13
_diffrn_reflns_limit_k_min -13
_diffrn_reflns_limit_l_max 14
_diffrn_reflns_limit_l_min -14
_diffrn_reflns_number 17238
_diffrn_reflns_point_group_measured_fraction_full 0.997
_diffrn_reflns_point_group_measured_fraction_max 0.997
_diffrn_reflns_theta_full 25.242
_diffrn_reflns_theta_max 26.354
_diffrn_reflns_theta_min 2.426
_exptl_absorpt_coefficient_mu 7.432
_exptl_absorpt_correction_T_max 1.0000
_exptl_absorpt_correction_T_min 0.4427
_exptl_absorpt_correction_type multi-scan
_exptl_absorpt_process_details
;
SADABS-2016/2 (Bruker,2016/2) was used for absorption correction.
wR2(int) was 0.1342 before and 0.0495 after correction.
The Ratio of minimum to maximum transmission is 0.7872.
The \l/2 correction factor is Not present.
;
_exptl_crystal_colour red
_exptl_crystal_density_diffrn 2.107
_exptl_crystal_description block
_exptl_crystal_F_000 632
_exptl_crystal_size_max 0.312
_exptl_crystal_size_mid 0.248
_exptl_crystal_size_min 0.214
_refine_diff_density_max 5.141
_refine_diff_density_min -3.596
_refine_diff_density_rms 0.286
_refine_ls_extinction_method none
_refine_ls_goodness_of_fit_ref 1.162
_refine_ls_hydrogen_treatment constr
_refine_ls_matrix_type full
_refine_ls_number_parameters 228
_refine_ls_number_reflns 4229
_refine_ls_number_restraints 0
_refine_ls_restrained_S_all 1.162
_refine_ls_R_factor_all 0.1058
_refine_ls_R_factor_gt 0.0722
_refine_ls_shift/su_max 0.000
_refine_ls_shift/su_mean 0.000
_refine_ls_structure_factor_coef Fsqd
_refine_ls_weighting_details 'w=1/[\s^2^(Fo^2^)+39.7650P] where P=(Fo^2^+2Fc^2^)/3'
_refine_ls_weighting_scheme calc
_refine_ls_wR_factor_gt 0.1508
_refine_ls_wR_factor_ref 0.1668
_reflns_Friedel_coverage 0.000
_reflns_number_gt 3256
_reflns_number_total 4229
_reflns_threshold_expression 'I > 2\s(I)'
_cod_data_source_file d1nj00791b2.cif
_cod_data_source_block mo_ZL336_0m_a
_cod_depositor_comments 'Adding full bibliography for 7060481--7060486.cif.'
_cod_database_code 7060481
_shelx_shelxl_version_number 2018/3
_shelx_space_group_comment
;
The symmetry employed for this shelxl refinement is uniquely defined
by the following loop, which should always be used as a source of
symmetry information in preference to the above space-group names.
They are only intended as comments.
;

loop_
_space_group_symop_operation_xyz
'x, y, z'
'-x, -y, -z'

loop_
_atom_site_label
_atom_site_type_symbol
_atom_site_fract_x
_atom_site_fract_y
_atom_site_fract_z
_atom_site_U_iso_or_equiv
_atom_site_adp_type
_atom_site_occupancy
_atom_site_site_symmetry_order
_atom_site_calc_flag
_atom_site_refinement_flags_posn
_atom_site_refinement_flags_adp
_atom_site_refinement_flags_occupancy
_atom_site_disorder_assembly
_atom_site_disorder_group
Pt1 Pt 0.52862(8) 0.49689(5) 0.74364(5) 0.0290(2) Uani 1 1 d . . . . .
O1 O 0.8024(13) 0.3467(9) 0.5952(9) 0.033(2) Uani 1 1 d . . . . .
S1 S 0.9082(5) 0.1324(4) 0.7337(4) 0.0349(9) Uani 1 1 d . . . . .
C1 C 0.7104(17) 0.3558(12) 0.6961(12) 0.0215(15) Uani 1 1 d . . . . .
Cl1 Cl 0.3564(5) 0.3555(3) 0.7370(3) 0.0331(9) Uani 1 1 d . . . . .
Cl2 Cl 0.3085(5) 0.6537(3) 0.8109(4) 0.0360(9) Uani 1 1 d . . . . .
O2 O 0.7313(13) 0.6369(10) 0.8280(9) 0.036(3) Uani 1 1 d . . . . .
S2 S 0.9383(6) -0.1068(4) 0.9197(4) 0.0418(10) Uani 1 1 d . . . . .
C2 C 0.7406(16) 0.2470(12) 0.7797(12) 0.0215(15) Uani 1 1 d . . . . .
C4 C 0.7158(18) 0.0940(13) 0.9424(14) 0.030(3) Uani 1 1 d . . . . .
S4 S 0.7873(5) 1.0751(3) 0.4643(4) 0.0384(10) Uani 1 1 d . . . . .
C3 C 0.6508(19) 0.2146(13) 0.8916(12) 0.029(3) Uani 1 1 d . . . . .
H3 H 0.556762 0.266993 0.929612 0.035 Uiso 1 1 calc R U . . .
S3 S 0.7586(5) 0.8634(3) 0.6797(4) 0.0326(9) Uani 1 1 d . . . . .
C5 C 0.8546(17) 0.0420(12) 0.8651(12) 0.0215(15) Uani 1 1 d . . . . .
C6 C 0.785(2) -0.0994(16) 1.0437(16) 0.045(4) Uani 1 1 d . . . . .
H6 H 0.777276 -0.166950 1.105758 0.054 Uiso 1 1 calc R U . . .
C7 C 0.678(2) 0.0069(17) 1.0471(15) 0.042(4) Uani 1 1 d . . . . .
H7 H 0.587363 0.023509 1.110369 0.050 Uiso 1 1 calc R U . . .
C8 C 0.7776(19) 0.4382(14) 0.4912(14) 0.034(4) Uani 1 1 d . . . . .
H8A H 0.680105 0.428046 0.467625 0.041 Uiso 1 1 calc R U . . .
H8B H 0.766529 0.527682 0.510129 0.041 Uiso 1 1 calc R U . . .
C18 C 0.905(2) 0.4550(17) 0.8970(15) 0.043(4) Uani 1 1 d . . . . .
H18A H 0.920961 0.417890 0.821979 0.065 Uiso 1 1 calc R U . . .
H18B H 0.915106 0.386023 0.960505 0.065 Uiso 1 1 calc R U . . .
H18C H 0.986338 0.509222 0.890094 0.065 Uiso 1 1 calc R U . . .
C17 C 0.744(2) 0.5342(14) 0.9249(14) 0.036(4) Uani 1 1 d . . . . .
H17A H 0.661308 0.479867 0.933036 0.044 Uiso 1 1 calc R U . . .
H17B H 0.727155 0.572018 1.000648 0.044 Uiso 1 1 calc R U . . .
C9 C 0.917(2) 0.4080(16) 0.3965(15) 0.043(4) Uani 1 1 d . . . . .
H9A H 0.929695 0.317941 0.381763 0.064 Uiso 1 1 calc R U . . .
H9B H 1.011926 0.422578 0.419680 0.064 Uiso 1 1 calc R U . . .
H9C H 0.904095 0.463195 0.324326 0.064 Uiso 1 1 calc R U . . .
C10 C 0.6633(17) 0.6294(12) 0.7504(12) 0.0215(15) Uani 1 1 d . . . . .
C11 C 0.6669(17) 0.7377(12) 0.6603(12) 0.022(3) Uani 1 1 d . . . . .
C12 C 0.6215(18) 0.7545(13) 0.5524(13) 0.029(3) Uani 1 1 d . . . . .
H12 H 0.567879 0.697185 0.527716 0.035 Uiso 1 1 calc R U . . .
C13 C 0.6652(18) 0.8675(12) 0.4845(13) 0.027(3) Uani 1 1 d . . . . .
C14 C 0.739(2) 0.9342(13) 0.5438(14) 0.033(4) Uani 1 1 d . . . . .
C15 C 0.711(2) 1.0424(14) 0.3501(14) 0.036(4) Uani 1 1 d . . . . .
H15 H 0.712502 1.097274 0.278846 0.043 Uiso 1 1 calc R U . . .
C16 C 0.6478(17) 0.9330(12) 0.3704(13) 0.025(3) Uani 1 1 d . . . . .
H16 H 0.599329 0.903147 0.317322 0.030 Uiso 1 1 calc R U . . .

loop_
_atom_site_aniso_label
_atom_site_aniso_U_11
_atom_site_aniso_U_22
_atom_site_aniso_U_33
_atom_site_aniso_U_23
_atom_site_aniso_U_13
_atom_site_aniso_U_12
Pt1 0.0430(4) 0.0140(3) 0.0315(3) 0.0013(2) -0.0110(3) -0.0071(2)
O1 0.045(7) 0.016(5) 0.034(6) 0.002(4) -0.008(5) 0.001(4)
S1 0.035(2) 0.0238(18) 0.043(2) -0.0015(16) -0.0087(18) 0.0018(16)
C1 0.025(4) 0.016(3) 0.026(4) 0.000(3) -0.013(3) -0.003(3)
Cl1 0.038(2) 0.0196(16) 0.044(2) 0.0023(15) -0.0150(18) -0.0084(15)
Cl2 0.040(2) 0.0195(17) 0.042(2) 0.0023(15) -0.0001(18) -0.0042(15)
O2 0.052(7) 0.029(6) 0.033(6) 0.008(4) -0.020(5) -0.016(5)
S2 0.054(3) 0.0202(18) 0.053(3) -0.0010(17) -0.022(2) 0.0012(18)
C2 0.025(4) 0.016(3) 0.026(4) 0.000(3) -0.013(3) -0.003(3)
C4 0.027(9) 0.017(7) 0.041(9) -0.001(6) -0.003(7) 0.003(6)
S4 0.048(3) 0.0170(17) 0.051(3) 0.0012(16) -0.009(2) -0.0123(17)
C3 0.044(10) 0.024(7) 0.020(7) 0.003(6) -0.012(7) -0.003(7)
S3 0.039(2) 0.0201(17) 0.043(2) 0.0004(15) -0.0156(18) -0.0107(16)
C5 0.025(4) 0.016(3) 0.026(4) 0.000(3) -0.013(3) -0.003(3)
C6 0.054(12) 0.032(9) 0.057(12) 0.009(8) -0.030(9) -0.010(8)
C7 0.039(11) 0.047(10) 0.040(10) -0.003(8) -0.007(8) -0.012(8)
C8 0.040(10) 0.020(7) 0.038(9) 0.007(6) -0.011(7) 0.000(6)
C18 0.049(12) 0.047(10) 0.039(10) 0.005(8) -0.015(8) -0.020(9)
C17 0.047(11) 0.026(8) 0.036(9) 0.004(7) -0.010(8) -0.008(7)
C9 0.050(11) 0.037(9) 0.038(10) 0.014(7) -0.006(8) -0.018(8)
C10 0.025(4) 0.016(3) 0.026(4) 0.000(3) -0.013(3) -0.003(3)
C11 0.030(8) 0.018(6) 0.023(7) -0.002(5) -0.009(6) -0.009(6)
C12 0.036(9) 0.020(7) 0.031(8) -0.004(6) -0.004(7) -0.006(6)
C13 0.037(9) 0.016(6) 0.029(8) -0.006(6) -0.007(7) -0.002(6)
C14 0.045(10) 0.013(6) 0.038(9) 0.003(6) -0.008(7) -0.005(6)
C15 0.047(11) 0.020(7) 0.037(9) 0.003(6) -0.004(8) -0.003(7)
C16 0.023(8) 0.018(6) 0.030(8) -0.005(6) -0.006(6) 0.007(5)

loop_
_atom_type_symbol
_atom_type_description
_atom_type_scat_dispersion_real
_atom_type_scat_dispersion_imag
_atom_type_scat_source
C C 0.0033 0.0016 'International Tables Vol C Tables 4.2.6.8 and 6.1.1.4'
H H 0.0000 0.0000 'International Tables Vol C Tables 4.2.6.8 and 6.1.1.4'
O O 0.0106 0.0060 'International Tables Vol C Tables 4.2.6.8 and 6.1.1.4'
Pt Pt -1.7033 8.3905 'International Tables Vol C Tables 4.2.6.8 and 6.1.1.4'
S S 0.1246 0.1234 'International Tables Vol C Tables 4.2.6.8 and 6.1.1.4'
Cl Cl 0.1484 0.1585 'International Tables Vol C Tables 4.2.6.8 and 6.1.1.4'

loop_
_geom_angle_atom_site_label_1
_geom_angle_atom_site_label_2
_geom_angle_atom_site_label_3
_geom_angle
_geom_angle_site_symmetry_1
_geom_angle_site_symmetry_3
_geom_angle_publ_flag
C1 Pt1 C10 96.3(5) . . ?
C1 Pt1 Cl1 87.8(4) . . ?
C10 Pt1 Cl1 175.8(4) . . ?
C1 Pt1 Cl2 176.2(4) . . ?
C10 Pt1 Cl2 85.7(4) . . ?
Cl1 Pt1 Cl2 90.20(14) . . ?
C1 O1 C8 122.3(11) . . ?
C5 S1 C2 88.7(7) . . ?
O1 C1 C2 113.4(12) . . ?
O1 C1 Pt1 126.7(9) . . ?
C2 C1 Pt1 119.8(10) . . ?
C10 O2 C17 121.9(11) . . ?
C6 S2 C5 89.5(8) . . ?
C3 C2 C1 129.5(13) . . ?
C3 C2 S1 113.6(10) . . ?
C1 C2 S1 116.9(10) . . ?
C5 C4 C3 110.0(13) . . ?
C5 C4 C7 110.8(13) . . ?
C3 C4 C7 139.1(15) . . ?
C14 S4 C15 90.0(7) . . ?
C2 C3 C4 112.0(14) . . ?
C2 C3 H3 124.0 . . ?
C4 C3 H3 124.0 . . ?
C14 S3 C11 89.9(7) . . ?
C4 C5 S1 115.7(10) . . ?
C4 C5 S2 112.6(10) . . ?
S1 C5 S2 131.6(9) . . ?
C7 C6 S2 115.6(14) . . ?
C7 C6 H6 122.2 . . ?
S2 C6 H6 122.2 . . ?
C6 C7 C4 111.5(16) . . ?
C6 C7 H7 124.3 . . ?
C4 C7 H7 124.3 . . ?
C9 C8 O1 106.3(12) . . ?
C9 C8 H8A 110.5 . . ?
O1 C8 H8A 110.5 . . ?
C9 C8 H8B 110.5 . . ?
O1 C8 H8B 110.5 . . ?
H8A C8 H8B 108.7 . . ?
C17 C18 H18A 109.5 . . ?
C17 C18 H18B 109.5 . . ?
H18A C18 H18B 109.5 . . ?
C17 C18 H18C 109.5 . . ?
H18A C18 H18C 109.5 . . ?
H18B C18 H18C 109.5 . . ?
O2 C17 C18 108.6(13) . . ?
O2 C17 H17A 110.0 . . ?
C18 C17 H17A 110.0 . . ?
O2 C17 H17B 110.0 . . ?
C18 C17 H17B 110.0 . . ?
H17A C17 H17B 108.3 . . ?
C8 C9 H9A 109.5 . . ?
C8 C9 H9B 109.5 . . ?
H9A C9 H9B 109.5 . . ?
C8 C9 H9C 109.5 . . ?
H9A C9 H9C 109.5 . . ?
H9B C9 H9C 109.5 . . ?
O2 C10 C11 114.3(11) . . ?
O2 C10 Pt1 127.8(10) . . ?
C11 C10 Pt1 117.5(9) . . ?
C12 C11 C10 130.2(12) . . ?
C12 C11 S3 112.5(10) . . ?
C10 C11 S3 117.0(9) . . ?
C11 C12 C13 111.5(12) . . ?
C11 C12 H12 124.3 . . ?
C13 C12 H12 124.3 . . ?
C14 C13 C12 111.8(13) . . ?
C14 C13 C16 112.3(12) . . ?
C12 C13 C16 135.9(13) . . ?
C13 C14 S3 114.3(10) . . ?
C13 C14 S4 112.4(11) . . ?
S3 C14 S4 133.3(9) . . ?
C16 C15 S4 114.9(12) . . ?
C16 C15 H15 122.5 . . ?
S4 C15 H15 122.5 . . ?
C15 C16 C13 110.3(13) . . ?
C15 C16 H16 124.8 . . ?
C13 C16 H16 124.8 . . ?

loop_
_geom_bond_atom_site_label_1
_geom_bond_atom_site_label_2
_geom_bond_distance
_geom_bond_site_symmetry_2
_geom_bond_publ_flag
Pt1 C1 1.999(14) . ?
Pt1 C10 2.028(13) . ?
Pt1 Cl1 2.350(3) . ?
Pt1 Cl2 2.351(4) . ?
O1 C1 1.260(17) . ?
O1 C8 1.485(16) . ?
S1 C5 1.711(14) . ?
S1 C2 1.747(14) . ?
C1 C2 1.442(17) . ?
O2 C10 1.222(16) . ?
O2 C17 1.476(17) . ?
S2 C6 1.72(2) . ?
S2 C5 1.726(13) . ?
C2 C3 1.39(2) . ?
C4 C5 1.40(2) . ?
C4 C3 1.419(19) . ?
C4 C7 1.44(2) . ?
S4 C14 1.723(14) . ?
S4 C15 1.738(17) . ?
C3 H3 0.9500 . ?
S3 C14 1.699(16) . ?
S3 C11 1.755(13) . ?
C6 C7 1.33(2) . ?
C6 H6 0.9500 . ?
C7 H7 0.9500 . ?
C8 C9 1.45(2) . ?
C8 H8A 0.9900 . ?
C8 H8B 0.9900 . ?
C18 C17 1.49(2) . ?
C18 H18A 0.9800 . ?
C18 H18B 0.9800 . ?
C18 H18C 0.9800 . ?
C17 H17A 0.9900 . ?
C17 H17B 0.9900 . ?
C9 H9A 0.9800 . ?
C9 H9B 0.9800 . ?
C9 H9C 0.9800 . ?
C10 C11 1.453(17) . ?
C11 C12 1.394(19) . ?
C12 C13 1.414(19) . ?
C12 H12 0.9500 . ?
C13 C14 1.39(2) . ?
C13 C16 1.449(19) . ?
C15 C16 1.35(2) . ?
C15 H15 0.9500 . ?
C16 H16 0.9500 . ?

loop_
_geom_torsion_atom_site_label_1
_geom_torsion_atom_site_label_2
_geom_torsion_atom_site_label_3
_geom_torsion_atom_site_label_4
_geom_torsion
_geom_torsion_site_symmetry_1
_geom_torsion_site_symmetry_2
_geom_torsion_site_symmetry_3
_geom_torsion_site_symmetry_4
_geom_torsion_publ_flag
C8 O1 C1 C2 170.8(12) . . . . ?
C8 O1 C1 Pt1 -5.6(18) . . . . ?
O1 C1 C2 C3 -169.5(14) . . . . ?
Pt1 C1 C2 C3 7.3(19) . . . . ?
O1 C1 C2 S1 6.7(15) . . . . ?
Pt1 C1 C2 S1 -176.6(7) . . . . ?
C5 S1 C2 C3 0.3(11) . . . . ?
C5 S1 C2 C1 -176.4(10) . . . . ?
C1 C2 C3 C4 175.6(13) . . . . ?
S1 C2 C3 C4 -0.6(16) . . . . ?
C5 C4 C3 C2 0.6(18) . . . . ?
C7 C4 C3 C2 -175.5(18) . . . . ?
C3 C4 C5 S1 -0.4(17) . . . . ?
C7 C4 C5 S1 176.9(11) . . . . ?
C3 C4 C5 S2 -178.6(10) . . . . ?
C7 C4 C5 S2 -1.3(16) . . . . ?
C2 S1 C5 C4 0.1(12) . . . . ?
C2 S1 C5 S2 177.8(10) . . . . ?
C6 S2 C5 C4 1.2(12) . . . . ?
C6 S2 C5 S1 -176.6(11) . . . . ?
C5 S2 C6 C7 -0.8(14) . . . . ?
S2 C6 C7 C4 0(2) . . . . ?
C5 C4 C7 C6 1(2) . . . . ?
C3 C4 C7 C6 176.9(19) . . . . ?
C1 O1 C8 C9 172.4(13) . . . . ?
C10 O2 C17 C18 100.3(17) . . . . ?
C17 O2 C10 C11 -178.2(13) . . . . ?
C17 O2 C10 Pt1 9(2) . . . . ?
O2 C10 C11 C12 170.6(15) . . . . ?
Pt1 C10 C11 C12 -16(2) . . . . ?
O2 C10 C11 S3 -2.7(18) . . . . ?
Pt1 C10 C11 S3 170.6(7) . . . . ?
C14 S3 C11 C12 -1.2(12) . . . . ?
C14 S3 C11 C10 173.2(12) . . . . ?
C10 C11 C12 C13 -171.9(15) . . . . ?
S3 C11 C12 C13 1.6(17) . . . . ?
C11 C12 C13 C14 -1.3(19) . . . . ?
C11 C12 C13 C16 -179.0(16) . . . . ?
C12 C13 C14 S3 0.4(18) . . . . ?
C16 C13 C14 S3 178.7(10) . . . . ?
C12 C13 C14 S4 -178.0(11) . . . . ?
C16 C13 C14 S4 0.3(17) . . . . ?
C11 S3 C14 C13 0.4(13) . . . . ?
C11 S3 C14 S4 178.4(14) . . . . ?
C15 S4 C14 C13 -0.9(13) . . . . ?
C15 S4 C14 S3 -178.9(14) . . . . ?
C14 S4 C15 C16 1.4(13) . . . . ?
S4 C15 C16 C13 -1.5(17) . . . . ?
C14 C13 C16 C15 0.8(18) . . . . ?
C12 C13 C16 C15 178.4(17) . . . . ?
